data_7705503
loop_
_publ_author_name
'Guo, Zhifang'
'Blair, Victoria L.'
'Deacon, Glen B.'
'Junk, Peter C.'

_publ_section_title
;
 Widely contrasting outcomes from the use of
 tris(pentafluorophenyl)bismuth or pentafluorophenylsilver as oxidants in
 the reactions of lanthanoid metals with
 <i>N</i>,<i>N</i>'-diarylformamidines.
;
_journal_issue 39
_journal_name_full 'Dalton transactions (Cambridge, England : 2003)'
_journal_page_first 13588
_journal_page_last 13600
_journal_paper_doi 10.1039/d0dt03044a
_journal_volume 49
_journal_year 2020
_chemical_formula_moiety '2(C43 H29 F12 Lu N6 O), 3(C4 H8 O)'
_chemical_formula_sum 'C98 H82 F24 Lu2 N12 O5'
_chemical_formula_weight 2313.69
_space_group_crystal_system triclinic
_space_group_IT_number 2
_space_group_name_Hall '-P 1'
_space_group_name_H-M_alt 'P -1'
_atom_sites_solution_hydrogens mixed
_atom_sites_solution_primary dual
_audit_creation_date 2018-07-18
_audit_creation_method
;
Olex2 1.2
(compiled 2018.05.29 svn.r3508 for OlexSys, GUI svn.r5506)
;
_audit_update_record
;
2020-08-21 deposited with the CCDC.	2020-09-16 downloaded from the CCDC.
;
_cell_angle_alpha 82.4220(10)
_cell_angle_beta 77.1960(10)
_cell_angle_gamma 88.7710(10)
_cell_formula_units_Z 1
_cell_length_a 10.66780(10)
_cell_length_b 11.66710(10)
_cell_length_c 19.4498(2)
_cell_measurement_reflns_used 9557
_cell_measurement_temperature 123(2)
_cell_measurement_theta_max 26.372
_cell_measurement_theta_min 2.438
_cell_volume 2339.88(4)
_computing_cell_refinement 'CrysAlisPro 1.171.39.46 (Rigaku OD, 2018)'
_computing_data_collection 'CrysAlisPro 1.171.39.46 (Rigaku OD, 2018)'
_computing_data_reduction 'CrysAlisPro 1.171.39.46 (Rigaku OD, 2018)'
_computing_molecular_graphics 'Olex2 (Dolomanov et al., 2009)'
_computing_publication_material 'Olex2 (Dolomanov et al., 2009)'
_computing_structure_refinement 'ShelXL (Sheldrick, 2015)'
_computing_structure_solution 'ShelXT (Sheldrick, 2015)'
_diffrn_ambient_temperature 123(2)
_diffrn_measured_fraction_theta_full 0.999
_diffrn_measured_fraction_theta_max 0.999
_diffrn_measurement_device_type 'XtaLAB Synergy, Dualflex, HyPix'
_diffrn_measurement_method '\w scans'
_diffrn_radiation_monochromator mirror
_diffrn_radiation_type MoK\a
_diffrn_radiation_wavelength 0.71073
_diffrn_reflns_av_R_equivalents 0.0503
_diffrn_reflns_av_unetI/netI 0.0346
_diffrn_reflns_Laue_measured_fraction_full 0.999
_diffrn_reflns_Laue_measured_fraction_max 0.999
_diffrn_reflns_limit_h_max 13
_diffrn_reflns_limit_h_min -13
_diffrn_reflns_limit_k_max 14
_diffrn_reflns_limit_k_min -14
_diffrn_reflns_limit_l_max 24
_diffrn_reflns_limit_l_min -24
_diffrn_reflns_number 49954
_diffrn_reflns_point_group_measured_fraction_full 0.999
_diffrn_reflns_point_group_measured_fraction_max 0.999
_diffrn_reflns_theta_full 25.242
_diffrn_reflns_theta_max 26.372
_diffrn_reflns_theta_min 2.438
_diffrn_standards_number 0
_exptl_absorpt_coefficient_mu 2.206
_exptl_absorpt_correction_T_max 1.00000
_exptl_absorpt_correction_T_min 0.89458
_exptl_absorpt_correction_type multi-scan
_exptl_absorpt_process_details
;
Empirical correction (ABSPACK) includes:
- Absorption correction using spherical harmonics
- Frame scaling
;
_exptl_crystal_colour colourless
_exptl_crystal_colour_primary colourless
_exptl_crystal_density_diffrn 1.642
_exptl_crystal_description prism
_exptl_crystal_F_000 1152
_exptl_crystal_size_max 0.2
_exptl_crystal_size_mid 0.16
_exptl_crystal_size_min 0.1
_refine_diff_density_max 0.554
_refine_diff_density_min -0.761
_refine_diff_density_rms 0.079
_refine_ls_extinction_method none
_refine_ls_goodness_of_fit_ref 1.057
_refine_ls_hydrogen_treatment mixed
_refine_ls_matrix_type full
_refine_ls_number_parameters 670
_refine_ls_number_reflns 9557
_refine_ls_number_restraints 0
_refine_ls_restrained_S_all 1.057
_refine_ls_R_factor_all 0.0280
_refine_ls_R_factor_gt 0.0241
_refine_ls_shift/su_max 0.002
_refine_ls_shift/su_mean 0.000
_refine_ls_structure_factor_coef Fsqd
_refine_ls_weighting_details 'w=1/[\s^2^(Fo^2^)+(0.0282P)^2^+0.5774P] where P=(Fo^2^+2Fc^2^)/3'
_refine_ls_weighting_scheme calc
_refine_ls_wR_factor_gt 0.0559
_refine_ls_wR_factor_ref 0.0574
_reflns_Friedel_coverage 0.000
_reflns_number_gt 8761
_reflns_number_total 9557
_reflns_threshold_expression 'I > 2\s(I)'
_cod_data_source_file d0dt03044a2.cif
_cod_data_source_block 1
_cod_depositor_comments 'Adding full bibliography for 7705503--7705523.cif.'
_cod_database_code 7705503
_shelx_shelxl_version_number 2018/3
_shelx_space_group_comment
;
The symmetry employed for this shelxl refinement is uniquely defined
by the following loop, which should always be used as a source of
symmetry information in preference to the above space-group names.
They are only intended as comments.
;
_shelx_estimated_absorpt_t_max 0.810
_shelx_estimated_absorpt_t_min 0.667
_olex2_refinement_description
;
1. Fixed Uiso
 At 1.2 times of:
  All C(H) groups, All C(H,H) groups
2. Others
 Fixed Sof: O1AA(0.5) C2AA(0.5) H2AA(0.5) H2AB(0.5) C3(0.5) H3A(0.5) H3B(0.5)
 C3AA(0.5) H3AA(0.5) H3AB(0.5) C4AA(0.5) H4AA(0.5) H4AB(0.5)
3.a Secondary CH2 refined with riding coordinates:
 C40(H40A,H40B), C41(H41A,H41B), C42(H42A,H42B), C43(H43A,H43B), C47(H47A,
 H47B), C46(H46A,H46B), C44(H44A,H44B), C45(H45A,H45B), C2AA(H2AA,H2AB), C3(H3A,
 H3B), C3AA(H3AA,H3AB), C4AA(H4AA,H4AB)
3.b Aromatic/amide H refined with riding coordinates:
 C15(H15), C36(H36), C0AA(H0AA), C12(H12), C4(H4), C37(H37), C10(H10), C2(H2),
 C25(H25), C38(H38), C28(H28), C17(H17), C16(H16), C11(H11), C29(H29), C30(H30),
  C23(H23), C24(H24)
;
_olex2_submission_special_instructions 'No special instructions were received'

loop_
_space_group_symop_operation_xyz
'x, y, z'
'-x, -y, -z'

loop_
_atom_site_label
_atom_site_type_symbol
_atom_site_fract_x
_atom_site_fract_y
_atom_site_fract_z
_atom_site_U_iso_or_equiv
_atom_site_adp_type
_atom_site_occupancy
_atom_site_site_symmetry_order
_atom_site_calc_flag
_atom_site_refinement_flags_posn
_atom_site_refinement_flags_adp
_atom_site_refinement_flags_occupancy
_atom_site_disorder_assembly
_atom_site_disorder_group
Lu1 Lu 0.29245(2) 0.30802(2) 0.28332(2) 0.01652(4) Uani 1 1 d . . . . .
F4 F 0.13574(16) 0.57845(13) 0.36291(7) 0.0279(3) Uani 1 1 d . . . . .
F1 F 0.29260(15) 0.00223(13) 0.31084(8) 0.0284(3) Uani 1 1 d . . . . .
F3 F 0.24474(15) 0.29320(13) 0.53353(8) 0.0264(3) Uani 1 1 d . . . . .
F5 F 0.48454(15) 0.43567(14) 0.40250(7) 0.0279(3) Uani 1 1 d . . . . .
F12 F 0.16313(15) 0.60806(14) 0.21402(8) 0.0325(4) Uani 1 1 d . . . . .
F11 F -0.14668(15) 0.31076(15) 0.27690(9) 0.0344(4) Uani 1 1 d . . . . .
F9 F 0.41903(15) 0.09950(15) 0.15687(9) 0.0347(4) Uani 1 1 d . . . . .
F6 F 0.42551(17) 0.70507(14) 0.21022(8) 0.0345(4) Uani 1 1 d . . . . .
F2 F -0.10078(15) 0.12668(14) 0.44072(9) 0.0319(4) Uani 1 1 d . . . . .
F8 F 0.28940(16) 0.37637(17) 0.07751(8) 0.0399(4) Uani 1 1 d . . . . .
F7 F 0.70284(16) 0.35487(18) 0.12425(8) 0.0401(4) Uani 1 1 d . . . . .
F10 F -0.03251(16) 0.09291(15) 0.20086(10) 0.0387(4) Uani 1 1 d . . . . .
O1 O 0.45654(17) 0.20262(16) 0.31983(9) 0.0245(4) Uani 1 1 d . . . . .
N6 N 0.1969(2) 0.20495(18) 0.21041(10) 0.0195(4) Uani 1 1 d . . . . .
N2 N 0.19577(19) 0.35073(18) 0.39801(10) 0.0184(4) Uani 1 1 d . . . . .
N3 N 0.4271(2) 0.47089(19) 0.27190(10) 0.0196(4) Uani 1 1 d . . . . .
N4 N 0.4385(2) 0.37928(19) 0.17619(10) 0.0209(4) Uani 1 1 d . . . . .
N5 N 0.1131(2) 0.37453(19) 0.24178(11) 0.0203(4) Uani 1 1 d . . . . .
N1 N 0.1638(2) 0.17526(18) 0.37081(11) 0.0201(4) Uani 1 1 d . . . . .
C21 C 0.4928(3) 0.3659(2) 0.10512(12) 0.0217(5) Uani 1 1 d . . . . .
C19 C 0.4523(2) 0.5646(2) 0.30463(12) 0.0190(5) Uani 1 1 d . . . . .
C14 C 0.4774(2) 0.5468(2) 0.37301(13) 0.0217(5) Uani 1 1 d . . . . .
C40 C 0.5820(3) 0.1822(3) 0.27540(15) 0.0299(6) Uani 1 1 d . . . . .
H40A H 0.631822 0.255267 0.259995 0.036 Uiso 1 1 calc R . . . .
H40B H 0.572629 0.148383 0.232708 0.036 Uiso 1 1 calc R . . . .
C7 C 0.1360(2) 0.2493(2) 0.41774(13) 0.0185(5) Uani 1 1 d . . . . .
C20 C 0.4767(2) 0.4663(2) 0.20355(13) 0.0196(5) Uani 1 1 d . . . . .
C8 C 0.1851(2) 0.4306(2) 0.44654(12) 0.0176(5) Uani 1 1 d . . . . .
C34 C 0.0147(2) 0.4552(2) 0.24344(12) 0.0192(5) Uani 1 1 d . . . . .
C5 C -0.0278(3) 0.0444(2) 0.40736(13) 0.0235(5) Uani 1 1 d . . . . .
C33 C 0.1081(2) 0.2843(2) 0.20729(12) 0.0191(5) Uani 1 1 d . . . . .
C22 C 0.6233(3) 0.3530(3) 0.07824(14) 0.0291(6) Uani 1 1 d . . . . .
C6 C 0.1008(2) 0.0706(2) 0.37581(12) 0.0198(5) Uani 1 1 d . . . . .
C26 C 0.4171(3) 0.3622(2) 0.05564(13) 0.0254(6) Uani 1 1 d . . . . .
C9 C 0.2082(2) 0.4037(2) 0.51458(13) 0.0204(5) Uani 1 1 d . . . . .
C41 C 0.6482(3) 0.0979(3) 0.32224(16) 0.0338(7) Uani 1 1 d . . . . .
H41A H 0.625577 0.016783 0.320159 0.041 Uiso 1 1 calc R . . . .
H41B H 0.742791 0.107654 0.308675 0.041 Uiso 1 1 calc R . . . .
C13 C 0.1571(2) 0.5460(2) 0.42913(12) 0.0201(5) Uani 1 1 d . . . . .
C39 C -0.1156(3) 0.4249(2) 0.25973(13) 0.0236(6) Uani 1 1 d . . . . .
C27 C 0.3080(3) 0.0494(2) 0.15199(14) 0.0252(6) Uani 1 1 d . . . . .
C32 C 0.1941(2) 0.1057(2) 0.17824(12) 0.0207(5) Uani 1 1 d . . . . .
C18 C 0.4505(3) 0.6803(2) 0.27645(14) 0.0251(6) Uani 1 1 d . . . . .
C15 C 0.4973(3) 0.6343(3) 0.41036(14) 0.0293(6) Uani 1 1 d . . . . .
H15 H 0.513496 0.617518 0.456723 0.035 Uiso 1 1 calc R . . . .
C35 C 0.0389(3) 0.5738(2) 0.23081(13) 0.0237(6) Uani 1 1 d . . . . .
C36 C -0.0563(3) 0.6553(3) 0.23221(14) 0.0315(7) Uani 1 1 d . . . . .
H36 H -0.034903 0.735292 0.223213 0.038 Uiso 1 1 calc R . . . .
C0AA C -0.0152(3) -0.1419(2) 0.36920(14) 0.0296(6) Uani 1 1 d . . . . .
H0AA H -0.054576 -0.213029 0.366759 0.035 Uiso 1 1 calc R . . . .
C1 C 0.1665(3) -0.0184(2) 0.34205(13) 0.0220(5) Uani 1 1 d . . . . .
C12 C 0.1498(2) 0.6283(2) 0.47427(13) 0.0239(5) Uani 1 1 d . . . . .
H12 H 0.131104 0.706489 0.459477 0.029 Uiso 1 1 calc R . . . .
C4 C -0.0866(3) -0.0583(2) 0.40502(14) 0.0279(6) Uani 1 1 d . . . . .
H4 H -0.174531 -0.071837 0.427518 0.034 Uiso 1 1 calc R . . . .
C37 C -0.1838(3) 0.6199(3) 0.24684(14) 0.0343(7) Uani 1 1 d . . . . .
H37 H -0.250120 0.675613 0.247225 0.041 Uiso 1 1 calc R . . . .
C10 C 0.2006(3) 0.4817(2) 0.56247(14) 0.0266(6) Uani 1 1 d . . . . .
H10 H 0.215812 0.458393 0.608565 0.032 Uiso 1 1 calc R . . . .
C2 C 0.1129(3) -0.1219(2) 0.33708(14) 0.0274(6) Uani 1 1 d . . . . .
H2 H 0.162502 -0.178347 0.312242 0.033 Uiso 1 1 calc R . . . .
C25 C 0.4657(3) 0.3484(3) -0.01453(14) 0.0335(7) Uani 1 1 d . . . . .
H25 H 0.409921 0.346251 -0.046227 0.040 Uiso 1 1 calc R . . . .
C38 C -0.2141(3) 0.5037(3) 0.26083(14) 0.0307(6) Uani 1 1 d . . . . .
H38 H -0.301059 0.478305 0.271018 0.037 Uiso 1 1 calc R . . . .
C28 C 0.3141(3) -0.0531(3) 0.12344(15) 0.0329(7) Uani 1 1 d . . . . .
H28 H 0.394574 -0.087998 0.106924 0.039 Uiso 1 1 calc R . . . .
C17 C 0.4699(3) 0.7712(3) 0.31134(16) 0.0326(6) Uani 1 1 d . . . . .
H17 H 0.467480 0.848719 0.289491 0.039 Uiso 1 1 calc R . . . .
C16 C 0.4932(3) 0.7472(3) 0.37898(16) 0.0353(7) Uani 1 1 d . . . . .
H16 H 0.506435 0.808949 0.404009 0.042 Uiso 1 1 calc R . . . .
C11 C 0.1703(3) 0.5946(2) 0.54185(14) 0.0269(6) Uani 1 1 d . . . . .
H11 H 0.163431 0.649737 0.574302 0.032 Uiso 1 1 calc R . . . .
C29 C 0.2006(3) -0.1041(3) 0.11937(15) 0.0343(7) Uani 1 1 d . . . . .
H29 H 0.202644 -0.174327 0.099386 0.041 Uiso 1 1 calc R . . . .
C30 C 0.0843(3) -0.0531(3) 0.14429(15) 0.0330(7) Uani 1 1 d . . . . .
H30 H 0.005758 -0.087754 0.142053 0.040 Uiso 1 1 calc R . . . .
C42 C 0.5936(3) 0.1334(3) 0.39509(16) 0.0379(7) Uani 1 1 d . . . . .
H42A H 0.601967 0.070589 0.433297 0.045 Uiso 1 1 calc R . . . .
H42B H 0.636971 0.203870 0.401960 0.045 Uiso 1 1 calc R . . . .
C43 C 0.4542(3) 0.1562(3) 0.39361(14) 0.0313(6) Uani 1 1 d . . . . .
H43A H 0.402824 0.083898 0.407682 0.038 Uiso 1 1 calc R . . . .
H43B H 0.417390 0.212910 0.426108 0.038 Uiso 1 1 calc R . . . .
C23 C 0.6774(3) 0.3394(3) 0.00868(14) 0.0354(7) Uani 1 1 d . . . . .
H23 H 0.767734 0.331278 -0.006865 0.042 Uiso 1 1 calc R . . . .
C24 C 0.5967(3) 0.3377(3) -0.03805(14) 0.0358(7) Uani 1 1 d . . . . .
H24 H 0.631727 0.329125 -0.086436 0.043 Uiso 1 1 calc R . . . .
C31 C 0.0847(3) 0.0485(2) 0.17229(15) 0.0280(6) Uani 1 1 d . . . . .
C47 C 0.7173(4) -0.0245(3) 0.14626(19) 0.0520(9) Uani 1 1 d . . . . .
H47A H 0.755727 0.032899 0.168886 0.062 Uiso 1 1 calc R . . . .
H47B H 0.623930 -0.030131 0.167372 0.062 Uiso 1 1 calc R . . . .
C46 C 0.7408(5) 0.0102(4) 0.0676(2) 0.0718(13) Uani 1 1 d . . . . .
H46A H 0.819067 0.059061 0.050187 0.086 Uiso 1 1 calc R . . . .
H46B H 0.666642 0.052911 0.054341 0.086 Uiso 1 1 calc R . . . .
C44 C 0.7631(6) -0.1908(4) 0.0996(2) 0.0760(15) Uani 1 1 d . . . . .
H44A H 0.683553 -0.238279 0.112979 0.091 Uiso 1 1 calc R . . . .
H44B H 0.837150 -0.242627 0.087481 0.091 Uiso 1 1 calc R . . . .
C45 C 0.7579(7) -0.1045(4) 0.0382(2) 0.099(2) Uani 1 1 d . . . . .
H45A H 0.684704 -0.120480 0.017196 0.118 Uiso 1 1 calc R . . . .
H45B H 0.838430 -0.104491 0.001307 0.118 Uiso 1 1 calc R . . . .
H7 H 0.080(2) 0.230(2) 0.4610(12) 0.005(6) Uiso 1 1 d . . . . .
H33 H 0.043(3) 0.278(2) 0.1823(13) 0.017(7) Uiso 1 1 d . . . . .
H20 H 0.540(3) 0.519(3) 0.1768(14) 0.023(7) Uiso 1 1 d . . . . .
O0AA O 0.7759(2) -0.1336(2) 0.15644(13) 0.0500(6) Uani 1 1 d . . . . .
O1AA O -0.0188(5) 0.3470(5) -0.0310(2) 0.0538(13) Uani 0.5 1 d . . P A -1
C2AA C -0.0006(7) 0.4585(8) 0.0594(4) 0.0450(18) Uani 0.5 1 d . . P A -1
H2AA H 0.084392 0.485142 0.063915 0.054 Uiso 0.5 1 calc R . P A -1
H2AB H -0.062448 0.459421 0.105539 0.054 Uiso 0.5 1 calc R . P A -1
C3 C 0.0084(8) 0.3396(8) 0.0374(4) 0.058(2) Uani 0.5 1 d . . P A -1
H3A H 0.095846 0.308504 0.036248 0.069 Uiso 0.5 1 calc R . P A -1
H3B H -0.053999 0.286964 0.071827 0.069 Uiso 0.5 1 calc R . P A -1
C3AA C -0.0467(8) 0.5345(8) 0.0005(4) 0.059(2) Uani 0.5 1 d . . P A -1
H3AA H -0.003848 0.611207 -0.010174 0.070 Uiso 0.5 1 calc R . P A -1
H3AB H -0.141066 0.544818 0.012549 0.070 Uiso 0.5 1 calc R . P A -1
C4AA C -0.0059(11) 0.4633(10) -0.0614(5) 0.073(3) Uani 0.5 1 d . . P A -1
H4AA H -0.061689 0.480262 -0.095869 0.087 Uiso 0.5 1 calc R . P A -1
H4AB H 0.084310 0.481201 -0.086366 0.087 Uiso 0.5 1 calc R . P A -1

loop_
_atom_site_aniso_label
_atom_site_aniso_U_11
_atom_site_aniso_U_22
_atom_site_aniso_U_33
_atom_site_aniso_U_23
_atom_site_aniso_U_13
_atom_site_aniso_U_12
Lu1 0.01475(6) 0.01627(6) 0.01898(6) -0.00352(4) -0.00399(4) 0.00078(4)
F4 0.0376(9) 0.0239(8) 0.0244(7) -0.0023(6) -0.0124(6) 0.0041(7)
F1 0.0241(8) 0.0235(8) 0.0354(8) -0.0078(6) 0.0000(6) 0.0029(7)
F3 0.0327(9) 0.0191(8) 0.0293(8) -0.0011(6) -0.0119(6) 0.0006(7)
F5 0.0303(9) 0.0301(9) 0.0242(7) -0.0019(6) -0.0088(6) -0.0010(7)
F12 0.0295(9) 0.0230(9) 0.0418(9) -0.0012(7) -0.0024(7) -0.0044(7)
F11 0.0213(8) 0.0312(10) 0.0505(10) -0.0134(8) -0.0024(7) -0.0050(7)
F9 0.0209(8) 0.0305(9) 0.0549(10) -0.0131(8) -0.0092(7) 0.0044(7)
F6 0.0448(10) 0.0247(9) 0.0374(9) 0.0003(7) -0.0189(8) 0.0020(8)
F2 0.0216(8) 0.0236(9) 0.0490(10) -0.0125(7) 0.0001(7) 0.0000(7)
F8 0.0302(9) 0.0586(12) 0.0305(9) 0.0059(8) -0.0117(7) -0.0101(9)
F7 0.0257(9) 0.0650(13) 0.0292(8) -0.0064(8) -0.0060(7) 0.0084(9)
F10 0.0218(9) 0.0325(10) 0.0623(11) -0.0172(8) -0.0039(8) -0.0019(7)
O1 0.0197(9) 0.0261(10) 0.0273(9) -0.0005(7) -0.0068(7) 0.0040(8)
N6 0.0215(11) 0.0175(11) 0.0208(10) -0.0058(8) -0.0057(8) 0.0021(9)
N2 0.0170(10) 0.0180(11) 0.0200(10) -0.0040(8) -0.0025(8) -0.0004(9)
N3 0.0168(10) 0.0206(11) 0.0213(10) -0.0033(8) -0.0036(8) -0.0014(9)
N4 0.0230(11) 0.0219(12) 0.0185(10) -0.0043(8) -0.0051(8) 0.0010(9)
N5 0.0184(11) 0.0212(12) 0.0231(10) -0.0068(8) -0.0062(8) 0.0014(9)
N1 0.0201(11) 0.0144(11) 0.0256(11) -0.0023(8) -0.0047(8) -0.0007(9)
C21 0.0285(14) 0.0181(13) 0.0175(12) -0.0023(10) -0.0028(10) 0.0004(11)
C19 0.0108(11) 0.0228(14) 0.0241(12) -0.0071(10) -0.0030(9) 0.0005(10)
C14 0.0159(12) 0.0245(14) 0.0239(12) -0.0040(10) -0.0023(10) -0.0011(11)
C40 0.0156(13) 0.0359(17) 0.0366(15) -0.0015(12) -0.0048(11) 0.0057(12)
C7 0.0158(12) 0.0193(13) 0.0197(12) -0.0017(10) -0.0029(10) 0.0012(10)
C20 0.0187(13) 0.0187(13) 0.0206(12) 0.0007(10) -0.0042(10) -0.0009(11)
C8 0.0130(11) 0.0177(13) 0.0223(12) -0.0062(9) -0.0022(9) -0.0014(10)
C34 0.0174(12) 0.0234(14) 0.0178(11) -0.0039(10) -0.0059(9) 0.0042(10)
C5 0.0246(14) 0.0178(13) 0.0292(13) -0.0057(10) -0.0068(11) 0.0029(11)
C33 0.0161(12) 0.0228(14) 0.0185(12) -0.0028(10) -0.0034(9) -0.0018(10)
C22 0.0342(16) 0.0268(15) 0.0271(14) -0.0032(11) -0.0090(11) 0.0058(12)
C6 0.0250(13) 0.0150(13) 0.0196(12) -0.0004(9) -0.0064(10) -0.0009(10)
C26 0.0307(15) 0.0214(14) 0.0239(13) -0.0001(10) -0.0068(11) -0.0053(12)
C9 0.0180(12) 0.0179(13) 0.0251(13) -0.0018(10) -0.0047(10) 0.0010(10)
C41 0.0213(14) 0.0297(17) 0.0492(17) 0.0008(13) -0.0095(12) 0.0072(12)
C13 0.0151(12) 0.0239(14) 0.0214(12) -0.0045(10) -0.0036(9) 0.0004(10)
C39 0.0220(13) 0.0265(15) 0.0246(13) -0.0091(11) -0.0071(10) 0.0016(11)
C27 0.0247(14) 0.0240(15) 0.0293(13) -0.0066(11) -0.0093(11) 0.0023(11)
C32 0.0229(13) 0.0200(13) 0.0202(12) -0.0038(10) -0.0064(10) 0.0001(11)
C18 0.0218(13) 0.0249(15) 0.0300(14) -0.0048(11) -0.0082(11) 0.0024(11)
C15 0.0221(14) 0.0392(18) 0.0292(14) -0.0141(12) -0.0052(11) -0.0012(13)
C35 0.0229(14) 0.0252(15) 0.0225(12) -0.0013(10) -0.0049(10) 0.0014(11)
C36 0.0443(18) 0.0246(15) 0.0251(13) -0.0017(11) -0.0082(12) 0.0114(13)
C0AA 0.0383(17) 0.0163(14) 0.0349(15) -0.0012(11) -0.0103(12) -0.0063(12)
C1 0.0230(13) 0.0195(14) 0.0229(12) -0.0019(10) -0.0047(10) 0.0011(11)
C12 0.0220(13) 0.0192(14) 0.0305(13) -0.0068(10) -0.0040(10) 0.0055(11)
C4 0.0244(14) 0.0234(15) 0.0348(15) -0.0008(11) -0.0052(11) -0.0071(12)
C37 0.0352(17) 0.0448(19) 0.0250(14) -0.0086(12) -0.0107(12) 0.0220(14)
C10 0.0271(14) 0.0312(16) 0.0232(13) -0.0068(11) -0.0073(11) -0.0010(12)
C2 0.0367(16) 0.0177(14) 0.0281(14) -0.0062(11) -0.0063(11) 0.0018(12)
C25 0.052(2) 0.0274(16) 0.0239(14) -0.0010(11) -0.0147(13) -0.0067(14)
C38 0.0213(14) 0.0467(19) 0.0282(14) -0.0145(12) -0.0098(11) 0.0110(13)
C28 0.0377(17) 0.0237(15) 0.0394(16) -0.0110(12) -0.0100(13) 0.0095(13)
C17 0.0295(16) 0.0211(15) 0.0487(17) -0.0095(12) -0.0088(13) 0.0007(12)
C16 0.0329(16) 0.0338(18) 0.0442(17) -0.0223(14) -0.0094(13) 0.0003(13)
C11 0.0261(15) 0.0286(15) 0.0286(13) -0.0144(11) -0.0055(11) 0.0012(12)
C29 0.0476(19) 0.0203(15) 0.0391(16) -0.0127(12) -0.0139(14) 0.0049(14)
C30 0.0402(17) 0.0236(15) 0.0389(16) -0.0041(12) -0.0164(13) -0.0047(13)
C42 0.0315(16) 0.045(2) 0.0389(16) 0.0015(14) -0.0168(13) 0.0080(14)
C43 0.0287(15) 0.0380(17) 0.0270(14) 0.0013(12) -0.0093(11) 0.0072(13)
C23 0.0382(17) 0.0374(18) 0.0262(14) -0.0043(12) 0.0011(12) 0.0112(14)
C24 0.057(2) 0.0249(16) 0.0236(14) -0.0063(11) -0.0025(13) 0.0072(14)
C31 0.0289(15) 0.0239(15) 0.0365(15) -0.0132(12) -0.0142(12) 0.0068(12)
C47 0.044(2) 0.056(2) 0.062(2) -0.0145(18) -0.0190(17) 0.0117(18)
C46 0.098(4) 0.047(3) 0.065(3) 0.005(2) -0.015(2) 0.009(2)
C44 0.138(5) 0.045(2) 0.063(3) -0.0085(19) -0.060(3) -0.004(3)
C45 0.200(7) 0.048(3) 0.050(2) -0.003(2) -0.034(3) 0.002(3)
O0AA 0.0545(15) 0.0453(15) 0.0574(14) -0.0090(11) -0.0269(12) 0.0050(12)
O1AA 0.049(3) 0.075(4) 0.041(3) -0.016(3) -0.013(2) 0.009(3)
C2AA 0.037(4) 0.065(6) 0.037(4) -0.008(4) -0.017(3) 0.014(4)
C3 0.057(5) 0.072(6) 0.056(4) -0.014(4) -0.034(4) 0.012(4)
C3AA 0.062(5) 0.073(6) 0.049(4) -0.016(4) -0.026(4) 0.010(4)
C4AA 0.084(7) 0.086(8) 0.040(5) -0.002(5) 0.001(4) -0.015(7)

loop_
_atom_type_symbol
_atom_type_description
_atom_type_scat_dispersion_real
_atom_type_scat_dispersion_imag
_atom_type_scat_source
C C 0.0033 0.0016 'International Tables Vol C Tables 4.2.6.8 and 6.1.1.4'
H H 0.0000 0.0000 'International Tables Vol C Tables 4.2.6.8 and 6.1.1.4'
F F 0.0171 0.0103 'International Tables Vol C Tables 4.2.6.8 and 6.1.1.4'
Lu Lu -0.4720 5.8584 'International Tables Vol C Tables 4.2.6.8 and 6.1.1.4'
N N 0.0061 0.0033 'International Tables Vol C Tables 4.2.6.8 and 6.1.1.4'
O O 0.0106 0.0060 'International Tables Vol C Tables 4.2.6.8 and 6.1.1.4'

loop_
_geom_angle_atom_site_label_1
_geom_angle_atom_site_label_2
_geom_angle_atom_site_label_3
_geom_angle
_geom_angle_site_symmetry_1
_geom_angle_site_symmetry_3
_geom_angle_publ_flag
O1 Lu1 N6 110.59(7) . . ?
O1 Lu1 N2 94.23(7) . . ?
O1 Lu1 N3 85.71(7) . . ?
O1 Lu1 N4 89.29(7) . . ?
O1 Lu1 N5 167.24(7) . . ?
O1 Lu1 N1 82.46(7) . . ?
O1 Lu1 C7 89.46(7) . . ?
O1 Lu1 C20 88.06(7) . . ?
O1 Lu1 C33 139.02(7) . . ?
N6 Lu1 C7 102.92(7) . . ?
N6 Lu1 C20 112.09(7) . . ?
N6 Lu1 C33 28.59(7) . . ?
N2 Lu1 N6 126.46(7) . . ?
N2 Lu1 N3 87.44(7) . . ?
N2 Lu1 N4 143.56(7) . . ?
N2 Lu1 C7 28.41(7) . . ?
N2 Lu1 C20 115.52(7) . . ?
N2 Lu1 C33 110.23(7) . . ?
N3 Lu1 N6 138.97(7) . . ?
N3 Lu1 N4 56.62(7) . . ?
N3 Lu1 C7 115.02(7) . . ?
N3 Lu1 C20 28.40(7) . . ?
N3 Lu1 C33 126.33(7) . . ?
N4 Lu1 N6 85.27(7) . . ?
N4 Lu1 C7 171.62(7) . . ?
N4 Lu1 C20 28.25(7) . . ?
N4 Lu1 C33 89.52(7) . . ?
N5 Lu1 N6 57.44(7) . . ?
N5 Lu1 N2 90.70(7) . . ?
N5 Lu1 N3 106.29(7) . . ?
N5 Lu1 N4 93.73(7) . . ?
N5 Lu1 N1 90.49(7) . . ?
N5 Lu1 C7 89.29(7) . . ?
N5 Lu1 C20 100.42(7) . . ?
N5 Lu1 C33 28.85(7) . . ?
N1 Lu1 N6 79.85(7) . . ?
N1 Lu1 N2 56.61(7) . . ?
N1 Lu1 N3 140.86(7) . . ?
N1 Lu1 N4 159.16(8) . . ?
N1 Lu1 C7 28.27(7) . . ?
N1 Lu1 C20 166.92(7) . . ?
N1 Lu1 C33 84.38(7) . . ?
C20 Lu1 C7 143.41(7) . . ?
C33 Lu1 C7 96.84(7) . . ?
C33 Lu1 C20 108.65(7) . . ?
C40 O1 Lu1 125.96(14) . . ?
C40 O1 C43 109.57(19) . . ?
C43 O1 Lu1 124.19(15) . . ?
C33 N6 Lu1 91.66(15) . . ?
C33 N6 C32 120.1(2) . . ?
C32 N6 Lu1 148.07(16) . . ?
C7 N2 Lu1 93.98(15) . . ?
C7 N2 C8 119.8(2) . . ?
C8 N2 Lu1 146.09(16) . . ?
C19 N3 Lu1 144.50(16) . . ?
C20 N3 Lu1 93.53(15) . . ?
C20 N3 C19 121.0(2) . . ?
C21 N4 Lu1 147.52(17) . . ?
C20 N4 Lu1 93.42(15) . . ?
C20 N4 C21 119.1(2) . . ?
C34 N5 Lu1 147.90(16) . . ?
C33 N5 Lu1 93.86(16) . . ?
C33 N5 C34 117.9(2) . . ?
C7 N1 Lu1 94.14(15) . . ?
C7 N1 C6 124.9(2) . . ?
C6 N1 Lu1 138.85(16) . . ?
C22 C21 N4 124.1(2) . . ?
C22 C21 C26 114.3(2) . . ?
C26 C21 N4 121.5(2) . . ?
N3 C19 C14 120.3(2) . . ?
C18 C19 N3 125.6(2) . . ?
C18 C19 C14 114.0(2) . . ?
F5 C14 C19 116.9(2) . . ?
F5 C14 C15 119.0(2) . . ?
C15 C14 C19 124.1(3) . . ?
O1 C40 C41 105.1(2) . . ?
N2 C7 Lu1 57.61(12) . . ?
N1 C7 Lu1 57.59(13) . . ?
N1 C7 N2 115.0(2) . . ?
N3 C20 Lu1 58.07(13) . . ?
N4 C20 Lu1 58.33(13) . . ?
N4 C20 N3 116.3(2) . . ?
C9 C8 N2 123.5(2) . . ?
C13 C8 N2 122.2(2) . . ?
C13 C8 C9 114.2(2) . . ?
N5 C34 C39 123.4(2) . . ?
N5 C34 C35 122.1(2) . . ?
C35 C34 C39 114.5(2) . . ?
F2 C5 C6 118.2(2) . . ?
F2 C5 C4 117.8(2) . . ?
C4 C5 C6 124.0(3) . . ?
N6 C33 Lu1 59.76(13) . . ?
N6 C33 N5 117.0(2) . . ?
N5 C33 Lu1 57.29(13) . . ?
F7 C22 C21 117.2(2) . . ?
F7 C22 C23 118.2(3) . . ?
C23 C22 C21 124.5(3) . . ?
N1 C6 C5 127.2(2) . . ?
N1 C6 C1 118.9(2) . . ?
C1 C6 C5 113.8(2) . . ?
F8 C26 C21 117.8(2) . . ?
F8 C26 C25 118.5(2) . . ?
C25 C26 C21 123.7(3) . . ?
F3 C9 C8 117.3(2) . . ?
F3 C9 C10 118.4(2) . . ?
C10 C9 C8 124.3(2) . . ?
C42 C41 C40 101.6(2) . . ?
F4 C13 C8 117.2(2) . . ?
F4 C13 C12 118.6(2) . . ?
C12 C13 C8 124.2(2) . . ?
F11 C39 C34 117.7(2) . . ?
F11 C39 C38 118.2(2) . . ?
C38 C39 C34 124.1(3) . . ?
F9 C27 C32 116.6(2) . . ?
F9 C27 C28 118.9(3) . . ?
C28 C27 C32 124.5(3) . . ?
N6 C32 C27 120.4(2) . . ?
N6 C32 C31 126.3(2) . . ?
C31 C32 C27 113.2(2) . . ?
F6 C18 C19 117.6(2) . . ?
F6 C18 C17 118.0(2) . . ?
C17 C18 C19 124.3(2) . . ?
C14 C15 C16 118.5(3) . . ?
F12 C35 C34 117.0(2) . . ?
F12 C35 C36 119.6(3) . . ?
C36 C35 C34 123.3(3) . . ?
C35 C36 C37 119.6(3) . . ?
C2 C0AA C4 120.3(3) . . ?
F1 C1 C6 116.2(2) . . ?
F1 C1 C2 118.7(2) . . ?
C2 C1 C6 125.0(2) . . ?
C13 C12 C11 118.4(2) . . ?
C5 C4 C0AA 118.8(3) . . ?
C38 C37 C36 119.8(3) . . ?
C9 C10 C11 118.3(2) . . ?
C1 C2 C0AA 118.2(3) . . ?
C26 C25 C24 119.0(3) . . ?
C37 C38 C39 118.7(3) . . ?
C27 C28 C29 118.5(3) . . ?
C18 C17 C16 118.6(3) . . ?
C15 C16 C17 120.5(3) . . ?
C10 C11 C12 120.6(2) . . ?
C30 C29 C28 120.1(3) . . ?
C31 C30 C29 118.5(3) . . ?
C43 C42 C41 102.7(2) . . ?
O1 C43 C42 104.5(2) . . ?
C22 C23 C24 118.2(3) . . ?
C25 C24 C23 120.2(3) . . ?
F10 C31 C32 117.7(2) . . ?
C30 C31 F10 117.1(3) . . ?
C30 C31 C32 125.1(3) . . ?
O0AA C47 C46 106.4(3) . . ?
C47 C46 C45 103.2(3) . . ?
O0AA C44 C45 108.9(4) . . ?
C44 C45 C46 105.0(4) . . ?
C44 O0AA C47 106.1(3) . . ?
C4AA O1AA C3 107.9(6) . . ?
C3 C2AA C3AA 104.9(6) . . ?
O1AA C3 C2AA 108.4(6) . . ?
C2AA C3AA C4AA 101.2(7) . . ?
O1AA C4AA C3AA 105.9(7) . . ?

loop_
_geom_bond_atom_site_label_1
_geom_bond_atom_site_label_2
_geom_bond_distance
_geom_bond_site_symmetry_2
_geom_bond_publ_flag
Lu1 O1 2.3041(17) . ?
Lu1 N6 2.3748(19) . ?
Lu1 N2 2.3537(19) . ?
Lu1 N3 2.364(2) . ?
Lu1 N4 2.370(2) . ?
Lu1 N5 2.317(2) . ?
Lu1 N1 2.354(2) . ?
Lu1 C7 2.781(2) . ?
Lu1 C20 2.780(3) . ?
Lu1 C33 2.748(2) . ?
F4 C13 1.361(3) . ?
F1 C1 1.360(3) . ?
F3 C9 1.366(3) . ?
F5 C14 1.355(3) . ?
F12 C35 1.348(3) . ?
F11 C39 1.359(3) . ?
F9 C27 1.359(3) . ?
F6 C18 1.366(3) . ?
F2 C5 1.363(3) . ?
F8 C26 1.347(3) . ?
F7 C22 1.365(3) . ?
F10 C31 1.371(3) . ?
O1 C40 1.457(3) . ?
O1 C43 1.460(3) . ?
N6 C33 1.315(3) . ?
N6 C32 1.390(3) . ?
N2 C7 1.326(3) . ?
N2 C8 1.397(3) . ?
N3 C19 1.395(3) . ?
N3 C20 1.325(3) . ?
N4 C21 1.403(3) . ?
N4 C20 1.318(3) . ?
N5 C34 1.393(3) . ?
N5 C33 1.329(3) . ?
N1 C7 1.320(3) . ?
N1 C6 1.388(3) . ?
C21 C22 1.387(4) . ?
C21 C26 1.393(4) . ?
C19 C14 1.402(3) . ?
C19 C18 1.390(4) . ?
C14 C15 1.374(4) . ?
C40 C41 1.521(4) . ?
C8 C9 1.393(3) . ?
C8 C13 1.387(4) . ?
C34 C39 1.398(4) . ?
C34 C35 1.393(4) . ?
C5 C6 1.395(4) . ?
C5 C4 1.375(4) . ?
C22 C23 1.377(4) . ?
C6 C1 1.394(4) . ?
C26 C25 1.378(4) . ?
C9 C10 1.375(4) . ?
C41 C42 1.516(4) . ?
C13 C12 1.374(4) . ?
C39 C38 1.380(4) . ?
C27 C32 1.396(4) . ?
C27 C28 1.378(4) . ?
C32 C31 1.391(4) . ?
C18 C17 1.374(4) . ?
C15 C16 1.381(4) . ?
C35 C36 1.374(4) . ?
C36 C37 1.387(4) . ?
C0AA C4 1.389(4) . ?
C0AA C2 1.382(4) . ?
C1 C2 1.371(4) . ?
C12 C11 1.385(4) . ?
C37 C38 1.378(5) . ?
C10 C11 1.378(4) . ?
C25 C24 1.379(5) . ?
C28 C29 1.383(4) . ?
C17 C16 1.384(4) . ?
C29 C30 1.381(4) . ?
C30 C31 1.369(4) . ?
C42 C43 1.511(4) . ?
C23 C24 1.386(4) . ?
C47 C46 1.496(5) . ?
C47 O0AA 1.415(4) . ?
C46 C45 1.515(6) . ?
C44 C45 1.467(6) . ?
C44 O0AA 1.396(4) . ?
O1AA C3 1.414(8) . ?
O1AA C4AA 1.404(12) . ?
C2AA C3 1.500(12) . ?
C2AA C3AA 1.519(10) . ?
C3AA C4AA 1.530(12) . ?
